data_1531923
loop_
_publ_author_name
'Nagarajan, R.'
'Jayaraj, M.K.'
'Uma, S.'
'Tate, J.'
'Sleight, A.W.'

_publ_section_title
;
 New Cu M2/3 Sb1/3 O2 and Ag M2/3 Sb1/3 O2 compounds with the delafossite
 structure
;
_journal_name_full 'Solid State Sciences'
_journal_page_first 787
_journal_page_last 792
_journal_volume 4
_journal_year 2002
_chemical_formula_sum 'Cu Mn0.662 O2 Sb0.338'
_chemical_name_systematic 'Cu (Mn0.662 Sb0.338) O2'
_space_group_IT_number 194
_symmetry_space_group_name_Hall '-P 6c 2c'
_symmetry_space_group_name_H-M 'P 63/m m c'
_cell_angle_alpha 90
_cell_angle_beta 90
_cell_angle_gamma 120
_cell_formula_units_Z 2
_cell_length_a 3.183
_cell_length_b 3.183
_cell_length_c 11.474
_cell_volume 100.674
_citation_journal_id_ASTM SSSCFJ
_cod_data_source_file Nagarajan_SSSCFJ_2002_939.cif
_cod_data_source_block Cu1Mn0.662O2Sb0.338
_cod_original_cell_volume 100.6743
_cod_original_formula_sum 'Cu1 Mn0.662 O2 Sb0.338'
_cod_database_code 1531923

loop_
_symmetry_equiv_pos_as_xyz
x,y,z
x-y,x,z+1/2
-y,x-y,z
-x,-y,z+1/2
-x+y,-x,z
y,-x+y,z+1/2
-y,-x,-z+1/2
x-y,-y,-z
x,x-y,-z+1/2
y,x,-z
-x+y,y,-z+1/2
-x,-x+y,-z
-x,-y,-z
-x+y,-x,-z-1/2
y,-x+y,-z
x,y,-z-1/2
x-y,x,-z
-y,x-y,-z-1/2
y,x,z-1/2
-x+y,y,z
-x,-x+y,z-1/2
-y,-x,z
x-y,-y,z-1/2
x,x-y,z

loop_
_atom_site_label
_atom_site_type_symbol
_atom_site_fract_x
_atom_site_fract_y
_atom_site_fract_z
_atom_site_occupancy
_atom_site_U_iso_or_equiv
Cu1 Cu+1 0.3333 0.6667 0.25 1 0.0
Sb1 Sb+5 0 0 0 0.338 0.0
Mn1 Mn+2 0 0 0 0.662 0.0
O1 O-2 0.3333 0.6667 0.09 1 0.0
